data_7006100
loop_
_publ_author_name
'Lardi\'es, Nora'
'Romeo, Inocencio'
'Cerrada, Elena'
'Laguna, Mariano'
'Skabara, Peter J.'

_publ_section_title
;
 Synthesis and properties of alkynethiolate gold(i) complexes
;
_journal_issue 45
_journal_name_full 'Dalton Transactions'
_journal_page_first 5329
_journal_paper_doi 10.1039/b708966j
_journal_year 2007
_chemical_formula_sum 'C51 H37 Au F5 N P2 S'
_chemical_formula_weight 1049.78
_chemical_name_systematic
;
?
;
_space_group_IT_number 14
_symmetry_cell_setting monoclinic
_symmetry_space_group_name_Hall '-P 2yn'
_symmetry_space_group_name_H-M 'P 1 21/n 1'
_atom_sites_solution_hydrogens geom
_atom_sites_solution_primary direct
_atom_sites_solution_secondary difmap
_audit_creation_method SHELXL-97
_cell_angle_alpha 90.00
_cell_angle_beta 100.25(5)
_cell_angle_gamma 90.00
_cell_formula_units_Z 4
_cell_length_a 9.759(4)
_cell_length_b 23.066(12)
_cell_length_c 19.794(14)
_cell_measurement_temperature 100(2)
_cell_measurement_theta_max 22.921
_cell_measurement_theta_min 2.847
_cell_volume 4385(4)
_computing_cell_refinement 'BRUKER SMART'
_computing_data_collection 'BRUKER SMART'
_computing_data_reduction 'BRUKER SHELXTL'
_computing_molecular_graphics 'BRUKER SHELXTL'
_computing_publication_material 'CIFTAB (Sheldrick, 1197)'
_computing_structure_refinement 'SHELXL-97 (Sheldrick, 1997)'
_computing_structure_solution 'SHELXS-97 (Sheldrick, 1990)'
_diffrn_ambient_temperature 273(2)
_diffrn_measured_fraction_theta_full 0.990
_diffrn_measured_fraction_theta_max 0.990
_diffrn_measurement_device_type 'CCD area Detector'
_diffrn_measurement_method 'Phi and Omega Scans'
_diffrn_radiation_monochromator graphite
_diffrn_radiation_source 'fine-focus sealed tube'
_diffrn_radiation_type MoK\a
_diffrn_radiation_wavelength 0.71073
_diffrn_reflns_av_R_equivalents 0.0468
_diffrn_reflns_av_sigmaI/netI 0.0640
_diffrn_reflns_limit_h_max 12
_diffrn_reflns_limit_h_min -12
_diffrn_reflns_limit_k_max 21
_diffrn_reflns_limit_k_min -29
_diffrn_reflns_limit_l_max 25
_diffrn_reflns_limit_l_min -24
_diffrn_reflns_number 26877
_diffrn_reflns_theta_full 27.03
_diffrn_reflns_theta_max 27.03
_diffrn_reflns_theta_min 1.37
_exptl_absorpt_coefficient_mu 3.534
_exptl_absorpt_correction_T_max 1.00
_exptl_absorpt_correction_T_min 0.7152
_exptl_absorpt_correction_type 'multi-scan correction'
_exptl_crystal_colour colourless
_exptl_crystal_density_diffrn 1.590
_exptl_crystal_density_method 'not measured'
_exptl_crystal_description needle
_exptl_crystal_F_000 2080
_exptl_crystal_size_max 0.62
_exptl_crystal_size_mid 0.13
_exptl_crystal_size_min 0.064
_refine_diff_density_max 1.625
_refine_diff_density_min -1.163
_refine_diff_density_rms 0.156
_refine_ls_extinction_method none
_refine_ls_goodness_of_fit_ref 1.089
_refine_ls_hydrogen_treatment mixed
_refine_ls_matrix_type full
_refine_ls_number_parameters 551
_refine_ls_number_reflns 9519
_refine_ls_number_restraints 0
_refine_ls_restrained_S_all 1.089
_refine_ls_R_factor_all 0.0558
_refine_ls_R_factor_gt 0.0349
_refine_ls_shift/su_max 0.002
_refine_ls_shift/su_mean 0.000
_refine_ls_structure_factor_coef Fsqd
_refine_ls_weighting_details 'calc w=1/[\s^2^(Fo^2^)+(0.0455P)^2^+0.0000P] where P=(Fo^2^+2Fc^2^)/3'
_refine_ls_weighting_scheme calc
_refine_ls_wR_factor_gt 0.0864
_refine_ls_wR_factor_ref 0.1018
_reflns_number_gt 7038
_reflns_number_total 9519
_reflns_threshold_expression >2sigma(I)
_cod_data_source_file b708966j.txt
_cod_data_source_block compound11
_cod_depositor_comments
;
The following automatic conversions were performed:
'_symmetry_cell_setting' value 'Monoclinic' changed to 'monoclinic'
according to '/home/saulius/struct/CIF-dictionaries/cif_core.dic'
dictionary named 'cif_core.dic' version 2.4.1 from 2010-06-29.

Automatic conversion script
Id: cif_fix_enum 1527 2010-12-29 10:47:43Z saulius 
;
_cod_original_sg_symbol_H-M P2(1)/n
_cod_database_code 7006100

loop_
_symmetry_equiv_pos_as_xyz
'x, y, z'
'-x+1/2, y+1/2, -z+1/2'
'-x, -y, -z'
'x-1/2, -y-1/2, z-1/2'

loop_
_atom_site_label
_atom_site_type_symbol
_atom_site_fract_x
_atom_site_fract_y
_atom_site_fract_z
_atom_site_U_iso_or_equiv
_atom_site_adp_type
_atom_site_occupancy
_atom_site_symmetry_multiplicity
_atom_site_calc_flag
_atom_site_refinement_flags
_atom_site_disorder_assembly
_atom_site_disorder_group
Au1 Au 1.117042(19) 0.098110(8) 0.708703(10) 0.02409(7) Uani 1 1 d . . .
S1 S 1.25807(14) 0.12400(6) 0.63125(7) 0.0292(3) Uani 1 1 d . . .
P1 P 1.00586(12) 0.29926(5) 0.91416(6) 0.0178(3) Uani 1 1 d . . .
P2 P 0.77391(12) 0.36428(5) 0.83051(6) 0.0183(3) Uani 1 1 d . . .
N2 N 0.8580(4) 0.32847(17) 0.89160(19) 0.0200(9) Uani 1 1 d . . .
F1 F 1.1329(3) -0.00697(13) 0.81712(15) 0.0356(7) Uani 1 1 d . . .
F2 F 0.9522(4) -0.04371(14) 0.89509(16) 0.0455(9) Uani 1 1 d . . .
F3 F 0.7130(3) 0.01455(14) 0.89790(15) 0.0428(8) Uani 1 1 d . . .
F4 F 0.6539(3) 0.11173(13) 0.82032(16) 0.0366(8) Uani 1 1 d . . .
F5 F 0.8294(3) 0.14797(12) 0.73910(14) 0.0286(7) Uani 1 1 d . . .
C1 C 1.1664(5) 0.1790(2) 0.5891(2) 0.0244(11) Uani 1 1 d . . .
C2 C 1.1043(5) 0.2174(2) 0.5590(2) 0.0211(11) Uani 1 1 d . . .
C3 C 1.0323(5) 0.2659(2) 0.5202(2) 0.0253(11) Uani 1 1 d . . .
C4 C 0.9985(5) 0.2651(2) 0.4492(3) 0.0297(12) Uani 1 1 d . . .
H4 H 1.0130 0.2315 0.4256 0.036 Uiso 1 1 calc R . .
C5 C 0.9437(5) 0.3133(3) 0.4127(3) 0.0349(14) Uani 1 1 d . . .
H5 H 0.9224 0.3116 0.3651 0.042 Uiso 1 1 calc R . .
C6 C 0.9200(5) 0.3640(3) 0.4460(3) 0.0343(14) Uani 1 1 d . . .
C7 C 0.8663(6) 0.4171(3) 0.4059(3) 0.0415(15) Uani 1 1 d . . .
H7A H 0.9418 0.4363 0.3899 0.062 Uiso 1 1 calc R . .
H7B H 0.8258 0.4430 0.4349 0.062 Uiso 1 1 calc R . .
H7C H 0.7970 0.4061 0.3673 0.062 Uiso 1 1 calc R . .
C8 C 0.9455(5) 0.3642(2) 0.5175(3) 0.0343(13) Uani 1 1 d . . .
H8 H 0.9245 0.3970 0.5409 0.041 Uiso 1 1 calc R . .
C9 C 1.0014(5) 0.3165(2) 0.5539(3) 0.0302(12) Uani 1 1 d . . .
H9 H 1.0191 0.3178 0.6016 0.036 Uiso 1 1 calc R . .
C10 C 0.9897(5) 0.0720(2) 0.7740(2) 0.0220(11) Uani 1 1 d . . .
C11 C 0.8648(5) 0.0999(2) 0.7782(2) 0.0230(11) Uani 1 1 d . . .
C12 C 0.7728(5) 0.0824(2) 0.8186(3) 0.0268(12) Uani 1 1 d . . .
C13 C 0.8020(5) 0.0329(2) 0.8577(3) 0.0293(12) Uani 1 1 d . . .
C14 C 0.9230(6) 0.0042(2) 0.8564(3) 0.0299(12) Uani 1 1 d . . .
C15 C 1.0137(6) 0.0240(2) 0.8153(3) 0.0305(12) Uani 1 1 d . . .
C16 C 0.6924(5) 0.3191(2) 0.7615(2) 0.0201(10) Uani 1 1 d . . .
C17 C 0.6482(5) 0.2642(2) 0.7765(2) 0.0224(11) Uani 1 1 d . . .
H17 H 0.6683 0.2506 0.8214 0.027 Uiso 1 1 calc R . .
C18 C 0.5748(5) 0.2295(2) 0.7259(2) 0.0246(11) Uani 1 1 d . . .
H18 H 0.5459 0.1928 0.7367 0.030 Uiso 1 1 calc R . .
C19 C 0.5449(5) 0.2493(2) 0.6596(3) 0.0300(12) Uani 1 1 d . . .
H19 H 0.4940 0.2263 0.6255 0.036 Uiso 1 1 calc R . .
C20 C 0.5901(6) 0.3035(2) 0.6433(3) 0.0336(13) Uani 1 1 d . . .
H20 H 0.5727 0.3162 0.5980 0.040 Uiso 1 1 calc R . .
C21 C 0.6613(5) 0.3392(2) 0.6942(3) 0.0283(12) Uani 1 1 d . . .
H21 H 0.6881 0.3763 0.6834 0.034 Uiso 1 1 calc R . .
C22 C 0.8734(4) 0.4188(2) 0.7957(2) 0.0189(10) Uani 1 1 d . . .
C23 C 0.9633(5) 0.4042(2) 0.7501(3) 0.0267(11) Uani 1 1 d . . .
H23 H 0.9639 0.3667 0.7330 0.032 Uiso 1 1 calc R . .
C24 C 1.0512(5) 0.4461(2) 0.7308(3) 0.0311(13) Uani 1 1 d . . .
H24 H 1.1106 0.4365 0.7006 0.037 Uiso 1 1 calc R . .
C25 C 1.0508(5) 0.5014(2) 0.7561(3) 0.0345(13) Uani 1 1 d . . .
H25 H 1.1105 0.5290 0.7431 0.041 Uiso 1 1 calc R . .
C26 C 0.9630(5) 0.5165(2) 0.8005(3) 0.0294(12) Uani 1 1 d . . .
H26 H 0.9635 0.5542 0.8172 0.035 Uiso 1 1 calc R . .
C27 C 0.8732(5) 0.4753(2) 0.8204(3) 0.0279(12) Uani 1 1 d . . .
H27 H 0.8134 0.4856 0.8501 0.033 Uiso 1 1 calc R . .
C28 C 0.6378(5) 0.40038(19) 0.8649(2) 0.0197(10) Uani 1 1 d . . .
C29 C 0.5301(5) 0.4274(2) 0.8209(3) 0.0218(10) Uani 1 1 d . . .
H29 H 0.5289 0.4274 0.7738 0.026 Uiso 1 1 calc R . .
C30 C 0.4250(5) 0.4543(2) 0.8472(3) 0.0292(12) Uani 1 1 d . . .
H30 H 0.3530 0.4726 0.8177 0.035 Uiso 1 1 calc R . .
C31 C 0.4260(5) 0.4543(2) 0.9174(3) 0.0299(12) Uani 1 1 d . . .
H31 H 0.3551 0.4726 0.9349 0.036 Uiso 1 1 calc R . .
C32 C 0.5310(5) 0.4273(2) 0.9605(3) 0.0292(12) Uani 1 1 d . . .
H32 H 0.5308 0.4270 1.0074 0.035 Uiso 1 1 calc R . .
C33 C 0.6389(5) 0.4000(2) 0.9350(2) 0.0237(11) Uani 1 1 d . . .
H33 H 0.7106 0.3817 0.9647 0.028 Uiso 1 1 calc R . .
C34 C 1.1012(4) 0.2896(2) 0.8460(2) 0.0181(10) Uani 1 1 d . . .
C35 C 1.2235(5) 0.3185(2) 0.8416(2) 0.0215(10) Uani 1 1 d . . .
H35 H 1.2649 0.3425 0.8771 0.026 Uiso 1 1 calc R . .
C36 C 1.2844(5) 0.3112(2) 0.7830(2) 0.0263(12) Uani 1 1 d . . .
H36 H 1.3672 0.3303 0.7802 0.032 Uiso 1 1 calc R . .
C37 C 1.2240(5) 0.2764(2) 0.7300(2) 0.0258(11) Uani 1 1 d . . .
H37 H 1.2650 0.2724 0.6912 0.031 Uiso 1 1 calc R . .
C38 C 1.1010(5) 0.2471(2) 0.7340(2) 0.0222(11) Uani 1 1 d . . .
H38 H 1.0600 0.2231 0.6983 0.027 Uiso 1 1 calc R . .
C39 C 1.0397(5) 0.2539(2) 0.7918(2) 0.0206(10) Uani 1 1 d . . .
H39 H 0.9572 0.2346 0.7945 0.025 Uiso 1 1 calc R . .
C40 C 0.9784(5) 0.2282(2) 0.9457(2) 0.0206(10) Uani 1 1 d . . .
C41 C 1.0750(5) 0.1838(2) 0.9446(2) 0.0229(11) Uani 1 1 d . . .
H41 H 1.1590 0.1912 0.9302 0.027 Uiso 1 1 calc R . .
C42 C 1.0447(5) 0.1290(2) 0.9650(3) 0.0277(12) Uani 1 1 d . . .
H42 H 1.1092 0.0994 0.9647 0.033 Uiso 1 1 calc R . .
C43 C 0.9208(5) 0.1172(2) 0.9859(2) 0.0256(11) Uani 1 1 d . . .
H43 H 0.9012 0.0798 0.9989 0.031 Uiso 1 1 calc R . .
C44 C 0.8253(5) 0.1612(2) 0.9875(3) 0.0314(13) Uani 1 1 d . . .
H44 H 0.7413 0.1534 1.0016 0.038 Uiso 1 1 calc R . .
C45 C 0.8545(5) 0.2163(2) 0.9682(2) 0.0267(12) Uani 1 1 d . . .
H45 H 0.7909 0.2459 0.9703 0.032 Uiso 1 1 calc R . .
C46 C 1.1089(5) 0.3415(2) 0.9793(2) 0.0202(10) Uani 1 1 d . . .
C47 C 1.2161(5) 0.3175(2) 1.0262(3) 0.0269(12) Uani 1 1 d . . .
H47 H 1.2338 0.2779 1.0252 0.032 Uiso 1 1 calc R . .
C48 C 1.2967(5) 0.3523(3) 1.0746(2) 0.0309(13) Uani 1 1 d . . .
H48 H 1.3678 0.3358 1.1063 0.037 Uiso 1 1 calc R . .
C49 C 1.2732(6) 0.4109(2) 1.0764(3) 0.0339(14) Uani 1 1 d . . .
H49 H 1.3280 0.4340 1.1092 0.041 Uiso 1 1 calc R . .
C50 C 1.1685(6) 0.4354(2) 1.0296(3) 0.0352(13) Uani 1 1 d . . .
H50 H 1.1525 0.4751 1.0304 0.042 Uiso 1 1 calc R . .
C51 C 1.0872(6) 0.4010(2) 0.9815(3) 0.0310(12) Uani 1 1 d . . .
H51 H 1.0165 0.4179 0.9499 0.037 Uiso 1 1 calc R . .

loop_
_atom_site_aniso_label
_atom_site_aniso_U_11
_atom_site_aniso_U_22
_atom_site_aniso_U_33
_atom_site_aniso_U_23
_atom_site_aniso_U_13
_atom_site_aniso_U_12
Au1 0.02353(11) 0.02278(12) 0.02405(12) 0.00027(9) -0.00095(8) 0.00206(9)
S1 0.0270(7) 0.0298(7) 0.0308(7) 0.0024(6) 0.0056(6) 0.0052(6)
P1 0.0164(6) 0.0208(7) 0.0151(6) 0.0006(5) -0.0003(5) 0.0028(5)
P2 0.0169(6) 0.0210(7) 0.0165(6) 0.0010(5) 0.0016(5) 0.0008(5)
N2 0.016(2) 0.025(2) 0.019(2) -0.0008(17) 0.0027(16) 0.0070(17)
F1 0.0359(18) 0.0308(18) 0.0344(18) 0.0007(14) -0.0089(14) 0.0085(14)
F2 0.062(2) 0.035(2) 0.0327(19) 0.0126(15) -0.0080(16) -0.0071(17)
F3 0.046(2) 0.049(2) 0.0329(19) 0.0051(15) 0.0067(15) -0.0155(16)
F4 0.0304(17) 0.045(2) 0.0347(19) -0.0020(14) 0.0065(14) -0.0018(14)
F5 0.0294(16) 0.0257(16) 0.0292(16) 0.0028(13) 0.0006(13) 0.0039(13)
C1 0.023(3) 0.036(3) 0.015(2) -0.004(2) 0.006(2) -0.004(2)
C2 0.015(2) 0.030(3) 0.020(3) -0.008(2) 0.0060(19) -0.007(2)
C3 0.019(3) 0.038(3) 0.020(3) 0.004(2) 0.007(2) -0.004(2)
C4 0.022(3) 0.039(3) 0.029(3) -0.002(2) 0.007(2) -0.005(2)
C5 0.017(3) 0.052(4) 0.034(3) 0.011(3) 0.001(2) -0.006(3)
C6 0.017(3) 0.042(4) 0.043(4) 0.018(3) 0.002(2) -0.004(2)
C7 0.030(3) 0.051(4) 0.046(4) 0.018(3) 0.013(3) 0.003(3)
C8 0.025(3) 0.034(3) 0.045(4) 0.000(3) 0.008(3) 0.006(2)
C9 0.029(3) 0.039(3) 0.024(3) 0.003(2) 0.007(2) 0.002(2)
C10 0.021(3) 0.024(3) 0.016(2) 0.005(2) -0.0076(19) -0.001(2)
C11 0.025(3) 0.023(3) 0.017(3) 0.001(2) -0.005(2) -0.010(2)
C12 0.024(3) 0.027(3) 0.026(3) -0.004(2) -0.005(2) 0.003(2)
C13 0.029(3) 0.037(3) 0.022(3) -0.002(2) 0.003(2) -0.012(2)
C14 0.041(3) 0.022(3) 0.024(3) 0.005(2) 0.000(2) -0.008(2)
C15 0.034(3) 0.026(3) 0.026(3) -0.006(2) -0.010(2) 0.006(2)
C16 0.017(2) 0.023(3) 0.019(3) -0.001(2) 0.0006(19) 0.002(2)
C17 0.020(3) 0.030(3) 0.017(3) 0.004(2) 0.004(2) 0.002(2)
C18 0.019(2) 0.026(3) 0.028(3) -0.007(2) 0.002(2) -0.004(2)
C19 0.022(3) 0.036(3) 0.030(3) -0.010(2) -0.002(2) 0.000(2)
C20 0.041(3) 0.041(4) 0.016(3) -0.004(2) -0.002(2) -0.002(3)
C21 0.028(3) 0.029(3) 0.025(3) 0.004(2) -0.002(2) 0.001(2)
C22 0.015(2) 0.025(3) 0.015(2) 0.006(2) -0.0018(18) 0.0016(19)
C23 0.029(3) 0.027(3) 0.023(3) 0.004(2) 0.001(2) 0.004(2)
C24 0.020(3) 0.037(3) 0.036(3) 0.015(3) 0.003(2) 0.006(2)
C25 0.028(3) 0.039(4) 0.033(3) 0.014(3) -0.002(2) -0.013(3)
C26 0.031(3) 0.024(3) 0.028(3) 0.002(2) -0.011(2) -0.006(2)
C27 0.029(3) 0.028(3) 0.025(3) 0.001(2) -0.001(2) -0.004(2)
C28 0.017(2) 0.015(2) 0.028(3) -0.001(2) 0.008(2) -0.002(2)
C29 0.017(2) 0.025(3) 0.023(3) 0.003(2) 0.002(2) 0.003(2)
C30 0.022(3) 0.019(3) 0.046(3) 0.002(2) 0.006(2) 0.003(2)
C31 0.028(3) 0.021(3) 0.043(3) -0.005(2) 0.013(3) 0.009(2)
C32 0.037(3) 0.033(3) 0.022(3) -0.002(2) 0.014(2) 0.008(2)
C33 0.023(3) 0.026(3) 0.022(3) 0.002(2) 0.002(2) 0.003(2)
C34 0.012(2) 0.019(3) 0.021(3) -0.002(2) -0.0007(18) 0.0034(19)
C35 0.017(2) 0.024(3) 0.021(3) -0.002(2) -0.0028(19) 0.002(2)
C36 0.019(3) 0.036(3) 0.025(3) -0.002(2) 0.006(2) -0.006(2)
C37 0.032(3) 0.029(3) 0.019(3) -0.001(2) 0.012(2) 0.003(2)
C38 0.026(3) 0.022(3) 0.020(3) -0.004(2) 0.007(2) 0.000(2)
C39 0.019(2) 0.021(3) 0.019(3) 0.002(2) -0.0038(19) -0.001(2)
C40 0.024(3) 0.020(3) 0.016(2) -0.001(2) 0.000(2) 0.002(2)
C41 0.010(2) 0.032(3) 0.025(3) 0.003(2) -0.0013(19) 0.003(2)
C42 0.026(3) 0.032(3) 0.025(3) 0.001(2) 0.003(2) 0.003(2)
C43 0.032(3) 0.022(3) 0.021(3) 0.001(2) -0.002(2) -0.006(2)
C44 0.024(3) 0.034(3) 0.034(3) 0.010(2) -0.003(2) 0.000(2)
C45 0.026(3) 0.026(3) 0.026(3) 0.005(2) -0.001(2) 0.008(2)
C46 0.019(2) 0.026(3) 0.016(2) 0.001(2) 0.0049(19) -0.003(2)
C47 0.013(2) 0.034(3) 0.033(3) -0.004(2) 0.002(2) 0.005(2)
C48 0.023(3) 0.053(4) 0.016(3) -0.007(2) 0.000(2) 0.005(3)
C49 0.029(3) 0.047(4) 0.025(3) -0.019(3) 0.002(2) -0.007(3)
C50 0.040(3) 0.028(3) 0.033(3) -0.013(2) -0.005(3) 0.001(3)
C51 0.037(3) 0.030(3) 0.021(3) -0.002(2) -0.010(2) 0.008(3)

loop_
_atom_type_symbol
_atom_type_description
_atom_type_scat_dispersion_real
_atom_type_scat_dispersion_imag
_atom_type_scat_source
C C 0.0033 0.0016 'International Tables Vol C Tables 4.2.6.8 and 6.1.1.4'
H H 0.0000 0.0000 'International Tables Vol C Tables 4.2.6.8 and 6.1.1.4'
N N 0.0061 0.0033 'International Tables Vol C Tables 4.2.6.8 and 6.1.1.4'
F F 0.0171 0.0103 'International Tables Vol C Tables 4.2.6.8 and 6.1.1.4'
P P 0.1023 0.0942 'International Tables Vol C Tables 4.2.6.8 and 6.1.1.4'
S S 0.1246 0.1234 'International Tables Vol C Tables 4.2.6.8 and 6.1.1.4'
Au Au -2.0133 8.8022 'International Tables Vol C Tables 4.2.6.8 and 6.1.1.4'

loop_
_geom_angle_atom_site_label_1
_geom_angle_atom_site_label_2
_geom_angle_atom_site_label_3
_geom_angle
_geom_angle_site_symmetry_1
_geom_angle_site_symmetry_3
_geom_angle_publ_flag
C10 Au1 S1 177.27(14) . . ?
C1 S1 Au1 101.33(17) . . ?
N2 P1 C46 109.9(2) . . ?
N2 P1 C34 114.3(2) . . ?
C46 P1 C34 108.3(2) . . ?
N2 P1 C40 107.6(2) . . ?
C46 P1 C40 110.5(2) . . ?
C34 P1 C40 106.2(2) . . ?
N2 P2 C16 112.5(2) . . ?
N2 P2 C22 114.8(2) . . ?
C16 P2 C22 108.2(2) . . ?
N2 P2 C28 105.8(2) . . ?
C16 P2 C28 107.5(2) . . ?
C22 P2 C28 107.8(2) . . ?
P2 N2 P1 140.1(3) . . ?
C2 C1 S1 178.8(4) . . ?
C1 C2 C3 177.5(5) . . ?
C4 C3 C9 117.4(5) . . ?
C4 C3 C2 121.8(5) . . ?
C9 C3 C2 120.7(4) . . ?
C5 C4 C3 121.4(5) . . ?
C4 C5 C6 121.0(5) . . ?
C5 C6 C8 118.1(5) . . ?
C5 C6 C7 120.7(5) . . ?
C8 C6 C7 121.2(6) . . ?
C9 C8 C6 121.0(5) . . ?
C8 C9 C3 121.1(5) . . ?
C15 C10 C11 113.3(5) . . ?
C15 C10 Au1 123.9(4) . . ?
C11 C10 Au1 122.8(4) . . ?
F5 C11 C12 116.5(4) . . ?
F5 C11 C10 118.6(4) . . ?
C12 C11 C10 124.9(5) . . ?
F4 C12 C11 121.6(5) . . ?
F4 C12 C13 119.6(5) . . ?
C11 C12 C13 118.7(5) . . ?
F3 C13 C14 120.8(5) . . ?
F3 C13 C12 120.0(5) . . ?
C14 C13 C12 119.1(5) . . ?
F2 C14 C13 119.1(5) . . ?
F2 C14 C15 120.9(5) . . ?
C13 C14 C15 120.0(5) . . ?
F1 C15 C10 119.6(5) . . ?
F1 C15 C14 116.5(5) . . ?
C10 C15 C14 123.9(5) . . ?
C17 C16 C21 119.1(4) . . ?
C17 C16 P2 118.8(4) . . ?
C21 C16 P2 121.9(4) . . ?
C18 C17 C16 121.1(5) . . ?
C19 C18 C17 119.7(5) . . ?
C18 C19 C20 120.1(5) . . ?
C19 C20 C21 120.5(5) . . ?
C20 C21 C16 119.5(5) . . ?
C27 C22 C23 119.3(4) . . ?
C27 C22 P2 119.0(4) . . ?
C23 C22 P2 121.3(4) . . ?
C24 C23 C22 119.8(5) . . ?
C25 C24 C23 120.3(5) . . ?
C24 C25 C26 120.7(5) . . ?
C25 C26 C27 120.0(5) . . ?
C22 C27 C26 119.8(5) . . ?
C33 C28 C29 120.1(4) . . ?
C33 C28 P2 120.0(4) . . ?
C29 C28 P2 119.9(4) . . ?
C30 C29 C28 119.9(5) . . ?
C29 C30 C31 120.3(5) . . ?
C32 C31 C30 119.9(4) . . ?
C31 C32 C33 120.8(5) . . ?
C28 C33 C32 119.1(5) . . ?
C35 C34 C39 119.5(4) . . ?
C35 C34 P1 124.0(4) . . ?
C39 C34 P1 116.3(3) . . ?
C34 C35 C36 119.4(4) . . ?
C37 C36 C35 121.0(5) . . ?
C36 C37 C38 119.9(4) . . ?
C39 C38 C37 119.6(4) . . ?
C38 C39 C34 120.6(4) . . ?
C45 C40 C41 119.3(5) . . ?
C45 C40 P1 119.0(4) . . ?
C41 C40 P1 121.5(4) . . ?
C42 C41 C40 119.3(4) . . ?
C43 C42 C41 121.1(5) . . ?
C42 C43 C44 119.7(5) . . ?
C45 C44 C43 120.0(5) . . ?
C44 C45 C40 120.5(5) . . ?
C47 C46 C51 118.5(5) . . ?
C47 C46 P1 121.9(4) . . ?
C51 C46 P1 119.6(4) . . ?
C48 C47 C46 120.0(5) . . ?
C49 C48 C47 120.9(5) . . ?
C50 C49 C48 119.6(5) . . ?
C49 C50 C51 120.0(5) . . ?
C50 C51 C46 121.1(5) . . ?

loop_
_geom_bond_atom_site_label_1
_geom_bond_atom_site_label_2
_geom_bond_distance
_geom_bond_site_symmetry_2
_geom_bond_publ_flag
Au1 C10 2.036(5) . ?
Au1 S1 2.3136(18) . ?
S1 C1 1.686(6) . ?
P1 N2 1.583(4) . ?
P1 C46 1.779(5) . ?
P1 C34 1.785(5) . ?
P1 C40 1.792(5) . ?
P2 N2 1.570(4) . ?
P2 C16 1.788(5) . ?
P2 C22 1.800(5) . ?
P2 C28 1.800(5) . ?
F1 C15 1.360(6) . ?
F2 C14 1.345(6) . ?
F3 C13 1.347(6) . ?
F4 C12 1.349(6) . ?
F5 C11 1.361(5) . ?
C1 C2 1.173(7) . ?
C2 C3 1.464(7) . ?
C3 C4 1.387(7) . ?
C3 C9 1.403(7) . ?
C4 C5 1.379(7) . ?
C5 C6 1.383(8) . ?
C6 C8 1.392(8) . ?
C6 C7 1.502(7) . ?
C8 C9 1.373(7) . ?
C10 C15 1.373(7) . ?
C10 C11 1.393(7) . ?
C11 C12 1.366(7) . ?
C12 C13 1.379(7) . ?
C13 C14 1.358(7) . ?
C14 C15 1.382(7) . ?
C16 C17 1.385(7) . ?
C16 C21 1.393(6) . ?
C17 C18 1.380(7) . ?
C18 C19 1.372(7) . ?
C19 C20 1.383(7) . ?
C20 C21 1.387(7) . ?
C22 C27 1.393(7) . ?
C22 C23 1.406(6) . ?
C23 C24 1.389(7) . ?
C24 C25 1.371(8) . ?
C25 C26 1.378(7) . ?
C26 C27 1.396(7) . ?
C28 C33 1.387(7) . ?
C28 C29 1.387(6) . ?
C29 C30 1.378(6) . ?
C30 C31 1.388(7) . ?
C31 C32 1.362(7) . ?
C32 C33 1.396(7) . ?
C34 C35 1.383(6) . ?
C34 C39 1.399(6) . ?
C35 C36 1.404(6) . ?
C36 C37 1.368(7) . ?
C37 C38 1.394(7) . ?
C38 C39 1.390(6) . ?
C40 C45 1.388(6) . ?
C40 C41 1.394(6) . ?
C41 C42 1.376(7) . ?
C42 C43 1.372(7) . ?
C43 C44 1.381(7) . ?
C44 C45 1.372(7) . ?
C46 C47 1.385(7) . ?
C46 C51 1.390(7) . ?
C47 C48 1.383(7) . ?
C48 C49 1.373(8) . ?
C49 C50 1.373(7) . ?
C50 C51 1.377(7) . ?
